data_4102366
loop_
_publ_author_name
'Fengping Xiao'
'Jian Hao'
'Jin Zhang'
'Chunlin Lv'
'Panchao Yin'
'Longsheng Wang'
'Yongge Wei'

_publ_contact_author_address
;
Department of Chemistry
Tsinghua University
Beijing 100084
P. R. China
;
_publ_contact_author_email yonggewei@mail.tsinghua.edu.cn
_publ_contact_author_name 'Dr Yongge Wei'
_publ_section_title
;
 Polyoxometalatocyclophanes: Controlled Assembly of Polyoxometalate-Based
 Chiral Metallamacrocycles from Achiral Building Blocks
;
_journal_name_full 'Journal of the American Chemical Society'
_journal_page_first 5956
_journal_page_last 5957
_journal_paper_doi 10.1021/ja101671q
_journal_volume 132
_journal_year 2010
_chemical_formula_sum 'C48 H88 Mo6 N4 O19'
_chemical_formula_weight 1600.86
_chemical_name_systematic
; 
 ? 
;
_space_group_IT_number 14
_symmetry_cell_setting monoclinic
_symmetry_space_group_name_Hall '-P 2yn'
_symmetry_space_group_name_H-M 'P 1 21/n 1'
_atom_sites_solution_hydrogens geom
_atom_sites_solution_primary direct
_atom_sites_solution_secondary difmap
_audit_creation_method SHELXL-97
_cell_angle_alpha 90.00
_cell_angle_beta 90.16(3)
_cell_angle_gamma 90.00
_cell_formula_units_Z 4
_cell_length_a 16.945(3)
_cell_length_b 20.205(4)
_cell_length_c 18.017(4)
_cell_measurement_reflns_used 31594
_cell_measurement_temperature 296(2)
_cell_measurement_theta_max 26.00
_cell_measurement_theta_min 3.03
_cell_volume 6169(2)
_computing_cell_refinement 'Rigaku RAPID AUTO Ver2.30'
_computing_data_collection 'Rigaku RAPID AUTO Ver2.30'
_computing_data_reduction 'Rigaku RAPID AUTO Ver2.30'
_computing_molecular_graphics 'Bruker SHELXTL'
_computing_publication_material 'Bruker SHELXTL'
_computing_structure_refinement 'SHELXL-97 (Sheldrick, 1997)'
_computing_structure_solution 'SHELXS-97 (Sheldrick, 1990)'
_diffrn_ambient_temperature 296(2)
_diffrn_detector_area_resol_mean '100x100 micron'
_diffrn_measured_fraction_theta_full 0.997
_diffrn_measured_fraction_theta_max 0.997
_diffrn_measurement_device_type 'Rigaku RAXIS-RAPID'
_diffrn_measurement_method Oscillation
_diffrn_radiation_monochromator graphite
_diffrn_radiation_source 'fine-focus sealed tube'
_diffrn_radiation_type MoK\a
_diffrn_radiation_wavelength 0.71073
_diffrn_reflns_av_R_equivalents 0.0546
_diffrn_reflns_av_sigmaI/netI 0.0484
_diffrn_reflns_limit_h_max 20
_diffrn_reflns_limit_h_min -17
_diffrn_reflns_limit_k_max 24
_diffrn_reflns_limit_k_min -24
_diffrn_reflns_limit_l_max 22
_diffrn_reflns_limit_l_min -22
_diffrn_reflns_number 49916
_diffrn_reflns_theta_full 26.00
_diffrn_reflns_theta_max 26.00
_diffrn_reflns_theta_min 3.03
_exptl_absorpt_coefficient_mu 1.252
_exptl_absorpt_correction_T_max 0.5734
_exptl_absorpt_correction_T_min 0.4342
_exptl_absorpt_correction_type multi-scan
_exptl_crystal_colour red
_exptl_crystal_density_diffrn 1.724
_exptl_crystal_density_method 'not measured'
_exptl_crystal_description block
_exptl_crystal_F_000 3232
_exptl_crystal_size_max 0.80
_exptl_crystal_size_mid 0.60
_exptl_crystal_size_min 0.50
_refine_diff_density_max 1.108
_refine_diff_density_min -0.937
_refine_diff_density_rms 0.110
_refine_ls_extinction_method none
_refine_ls_goodness_of_fit_ref 1.047
_refine_ls_hydrogen_treatment constr
_refine_ls_matrix_type full
_refine_ls_number_parameters 694
_refine_ls_number_reflns 12091
_refine_ls_number_restraints 188
_refine_ls_restrained_S_all 1.160
_refine_ls_R_factor_all 0.0788
_refine_ls_R_factor_gt 0.0480
_refine_ls_shift/su_max 0.001
_refine_ls_shift/su_mean 0.000
_refine_ls_structure_factor_coef Fsqd
_refine_ls_weighting_details 'calc w=1/[\s^2^(Fo^2^)+(0.0481P)^2^+12.9638P] where P=(Fo^2^+2Fc^2^)/3'
_refine_ls_weighting_scheme calc
_refine_ls_wR_factor_gt 0.1126
_refine_ls_wR_factor_ref 0.1325
_reflns_number_gt 7945
_reflns_number_total 12091
_reflns_threshold_expression >2sigma(I)
_cod_data_source_file ja101671q_si_002_1.cif
_cod_data_source_block 1
_cod_original_cell_volume 6168(2)
_cod_database_code 4102366

loop_
_symmetry_equiv_pos_as_xyz
'x, y, z'
'-x+1/2, y+1/2, -z+1/2'
'-x, -y, -z'
'x-1/2, -y-1/2, z-1/2'

loop_
_atom_site_label
_atom_site_type_symbol
_atom_site_fract_x
_atom_site_fract_y
_atom_site_fract_z
_atom_site_U_iso_or_equiv
_atom_site_adp_type
_atom_site_occupancy
_atom_site_symmetry_multiplicity
_atom_site_calc_flag
_atom_site_refinement_flags
Mo1 Mo -0.14317(3) 0.23359(3) 0.01715(3) 0.04278(15) Uani 1 1 d .
Mo2 Mo -0.27931(3) 0.15726(3) -0.07843(3) 0.04855(16) Uani 1 1 d .
Mo3 Mo -0.22277(3) 0.24111(3) -0.22768(3) 0.04733(16) Uani 1 1 d .
Mo4 Mo -0.27203(3) 0.32170(3) -0.07508(3) 0.04491(15) Uani 1 1 d .
Mo5 Mo -0.09511(3) 0.15626(3) -0.13125(3) 0.04476(15) Uani 1 1 d .
Mo6 Mo -0.08501(3) 0.31783(3) -0.12787(3) 0.04432(15) Uani 1 1 d .
O1 O -0.1801(2) 0.23632(17) -0.10222(19) 0.0341(8) Uani 1 1 d .
O2 O -0.2242(2) 0.3009(2) 0.0190(2) 0.0472(10) Uani 1 1 d .
O3 O -0.3317(2) 0.2407(2) -0.0613(2) 0.0504(11) Uani 1 1 d .
O4 O -0.0777(2) 0.1657(2) -0.0278(2) 0.0485(10) Uani 1 1 d .
O5 O -0.2296(2) 0.1684(2) 0.0156(2) 0.0474(10) Uani 1 1 d .
O6 O -0.0714(2) 0.3001(2) -0.0239(2) 0.0473(10) Uani 1 1 d .
O7 O -0.1773(2) 0.3690(2) -0.0987(2) 0.0474(10) Uani 1 1 d .
O8 O -0.2937(3) 0.1786(2) -0.1839(2) 0.0526(11) Uani 1 1 d .
O9 O -0.1390(3) 0.3061(2) -0.2217(2) 0.0489(10) Uani 1 1 d .
O10 O -0.0314(3) 0.2366(2) -0.1476(2) 0.0484(10) Uani 1 1 d .
O11 O -0.1910(3) 0.1058(2) -0.1097(2) 0.0516(11) Uani 1 1 d .
O12 O -0.3376(3) 0.3814(2) -0.0544(3) 0.0627(13) Uani 1 1 d .
O13 O -0.1440(3) 0.1759(2) -0.2292(2) 0.0511(11) Uani 1 1 d .
O14 O -0.2858(2) 0.3083(2) -0.1791(2) 0.0509(11) Uani 1 1 d .
O15 O -0.0171(3) 0.3768(2) -0.1469(3) 0.0641(13) Uani 1 1 d .
O16 O -0.3512(3) 0.1014(3) -0.0620(3) 0.0730(14) Uani 1 1 d .
O17 O -0.2527(3) 0.2448(2) -0.3166(3) 0.0673(14) Uani 1 1 d .
O18 O 0.0322(3) 0.1822(3) 0.1242(3) 0.0681(14) Uani 1 1 d .
O19 O 0.0760(3) 0.0358(2) -0.0724(3) 0.0768(15) Uani 1 1 d .
N1 N -0.1123(3) 0.2315(3) 0.1087(3) 0.0503(13) Uani 1 1 d .
N2 N -0.0322(3) 0.0927(3) -0.1574(3) 0.0561(14) Uani 1 1 d .
N3 N 0.5464(4) 0.2594(3) 0.1289(4) 0.0744(19) Uani 1 1 d .
N4 N 0.0658(3) 0.4159(3) 0.1467(3) 0.0565(15) Uani 1 1 d .
C1 C -0.0779(4) 0.2305(3) 0.1788(3) 0.0476(15) Uani 1 1 d .
C2 C -0.1187(5) 0.2535(4) 0.2407(4) 0.064(2) Uani 1 1 d U
H2A H -0.1702 0.2690 0.2358 0.077 Uiso 1 1 calc R
C3 C -0.0818(6) 0.2530(4) 0.3104(4) 0.080(3) Uani 1 1 d U
H3A H -0.1086 0.2680 0.3520 0.096 Uiso 1 1 calc R
C4 C -0.0060(6) 0.2302(4) 0.3168(4) 0.077(2) Uani 1 1 d .
H4A H 0.0187 0.2311 0.3630 0.092 Uiso 1 1 calc R
C5 C 0.0344(5) 0.2063(4) 0.2567(4) 0.067(2) Uani 1 1 d .
H5A H 0.0856 0.1905 0.2625 0.080 Uiso 1 1 calc R
C6 C -0.0010(4) 0.2055(3) 0.1870(4) 0.0541(17) Uani 1 1 d .
C7 C 0.1010(5) 0.1439(5) 0.1281(5) 0.084(3) Uani 1 1 d .
H7A H 0.0954 0.1095 0.1652 0.101 Uiso 1 1 calc R
H7B H 0.1458 0.1715 0.1415 0.101 Uiso 1 1 calc R
C8 C 0.1292(5) 0.0073(4) -0.0203(5) 0.085(3) Uani 1 1 d .
H8A H 0.1831 0.0128 -0.0371 0.102 Uiso 1 1 calc R
H8B H 0.1187 -0.0397 -0.0152 0.102 Uiso 1 1 calc R
C9 C 0.0673(4) 0.0089(3) -0.1406(4) 0.0585(18) Uani 1 1 d .
C10 C 0.1082(5) -0.0460(4) -0.1678(5) 0.072(2) Uani 1 1 d .
H10A H 0.1451 -0.0677 -0.1381 0.086 Uiso 1 1 calc R
C11 C 0.0935(5) -0.0677(4) -0.2385(5) 0.079(2) Uani 1 1 d .
H11A H 0.1221 -0.1034 -0.2569 0.095 Uiso 1 1 calc R
C12 C 0.0380(5) -0.0382(4) -0.2828(5) 0.077(2) Uani 1 1 d .
H12A H 0.0286 -0.0543 -0.3303 0.093 Uiso 1 1 calc R
C13 C -0.0043(5) 0.0158(4) -0.2563(4) 0.0645(19) Uani 1 1 d .
H13A H -0.0422 0.0360 -0.2861 0.077 Uiso 1 1 calc R
C14 C 0.0103(4) 0.0393(3) -0.1855(4) 0.0530(16) Uani 1 1 d .
C15 C 0.1133(7) 0.1140(4) 0.0531(5) 0.102(3) Uani 1 1 d D
H15A H 0.0703 0.1278 0.0210 0.122 Uiso 1 1 calc R
H15B H 0.1617 0.1317 0.0325 0.122 Uiso 1 1 calc R
C16 C 0.1180(7) 0.0411(4) 0.0516(5) 0.106(3) Uani 1 1 d D
H16A H 0.0698 0.0241 0.0734 0.127 Uiso 1 1 calc R
H16B H 0.1611 0.0280 0.0839 0.127 Uiso 1 1 calc R
C311 C 0.4701(6) 0.2296(4) 0.1356(5) 0.108(3) Uani 1 1 d DU
H31D H 0.4334 0.2624 0.1434 0.129 Uiso 1 1 calc RD
H31E H 0.4700 0.2024 0.1766 0.129 Uiso 1 1 calc R
C312 C 0.4444(6) 0.1875(6) 0.0648(6) 0.131(3) Uani 1 1 d DU
H31F H 0.4531 0.2153 0.0217 0.157 Uiso 1 1 calc R
H31G H 0.4811 0.1508 0.0610 0.157 Uiso 1 1 calc R
C313 C 0.3626(7) 0.1589(7) 0.0573(8) 0.155(4) Uani 1 1 d DU
H31H H 0.3234 0.1920 0.0699 0.186 Uiso 1 1 calc R
H31I H 0.3534 0.1444 0.0067 0.186 Uiso 1 1 calc R
C314 C 0.3574(10) 0.1017(8) 0.1093(10) 0.219(7) Uani 1 1 d DU
H31A H 0.3049 0.0839 0.1081 0.307 Uiso 1 1 calc R
H31B H 0.3698 0.1162 0.1587 0.307 Uiso 1 1 calc R
H31C H 0.3943 0.0682 0.0945 0.307 Uiso 1 1 calc R
C321 C 0.6115(5) 0.2119(4) 0.1181(5) 0.085(2) Uani 1 1 d DU
H32D H 0.6083 0.1954 0.0676 0.102 Uiso 1 1 calc RD
H32E H 0.6608 0.2359 0.1227 0.102 Uiso 1 1 calc R
C322 C 0.6149(6) 0.1553(5) 0.1676(7) 0.142(4) Uani 1 1 d DU
H32F H 0.5778 0.1227 0.1490 0.171 Uiso 1 1 calc RD
H32G H 0.5955 0.1698 0.2155 0.171 Uiso 1 1 calc RD
C323 C 0.6897(6) 0.1211(7) 0.1806(7) 0.160(5) Uani 1 1 d DU
H32H H 0.7296 0.1540 0.1922 0.192 Uiso 1 1 calc R
H32I H 0.7053 0.0996 0.1348 0.192 Uiso 1 1 calc R
C324 C 0.6896(7) 0.0706(6) 0.2410(7) 0.159(6) Uani 1 1 d DU
H32A H 0.7375 0.0453 0.2388 0.238 Uiso 1 1 calc R
H32B H 0.6452 0.0417 0.2347 0.238 Uiso 1 1 calc R
H32C H 0.6862 0.0924 0.2882 0.238 Uiso 1 1 calc R
C331 C 0.5570(5) 0.2942(5) 0.2010(5) 0.087(3) Uani 1 1 d .
H33D H 0.5552 0.2615 0.2403 0.104 Uiso 1 1 calc R
H33E H 0.5124 0.3237 0.2079 0.104 Uiso 1 1 calc R
C332 C 0.6330(6) 0.3349(5) 0.2104(6) 0.113(4) Uani 1 1 d D
H33F H 0.6745 0.3156 0.1804 0.135 Uiso 1 1 calc R
H33G H 0.6240 0.3797 0.1930 0.135 Uiso 1 1 calc R
C333 C 0.6590(6) 0.3368(6) 0.2898(6) 0.119(4) Uani 1 1 d D
H33H H 0.6147 0.3501 0.3203 0.142 Uiso 1 1 calc R
H33I H 0.6744 0.2925 0.3049 0.142 Uiso 1 1 calc R
C334 C 0.7255(7) 0.3823(6) 0.3037(8) 0.143(5) Uani 1 1 d D
H33A H 0.7387 0.3817 0.3555 0.215 Uiso 1 1 calc R
H33B H 0.7107 0.4264 0.2894 0.215 Uiso 1 1 calc R
H33C H 0.7704 0.3685 0.2752 0.215 Uiso 1 1 calc R
C341 C 0.5467(6) 0.3093(5) 0.0640(4) 0.089(3) Uani 1 1 d U
H34D H 0.5901 0.3401 0.0704 0.107 Uiso 1 1 calc R
H34E H 0.5547 0.2858 0.0176 0.107 Uiso 1 1 calc R
C342 C 0.4686(7) 0.3476(5) 0.0606(5) 0.149(4) Uani 1 1 d DU
H34F H 0.4251 0.3165 0.0576 0.178 Uiso 1 1 calc RD
H34G H 0.4623 0.3732 0.1057 0.178 Uiso 1 1 calc RD
C343 C 0.4659(8) 0.3928(6) -0.0047(6) 0.166(5) Uani 1 1 d DU
H34H H 0.5147 0.4179 -0.0062 0.199 Uiso 1 1 calc R
H34I H 0.4633 0.3663 -0.0495 0.199 Uiso 1 1 calc R
C344 C 0.3990(8) 0.4397(7) -0.0051(8) 0.191(7) Uani 1 1 d DU
H34A H 0.3932 0.4585 -0.0537 0.287 Uiso 1 1 calc R
H34B H 0.4087 0.4743 0.0303 0.287 Uiso 1 1 calc R
H34C H 0.3514 0.4167 0.0080 0.287 Uiso 1 1 calc R
C411 C -0.0016(4) 0.4543(3) 0.1108(4) 0.0630(19) Uani 1 1 d .
H41D H -0.0013 0.4988 0.1313 0.076 Uiso 1 1 calc R
H41E H 0.0096 0.4582 0.0582 0.076 Uiso 1 1 calc R
C412 C -0.0839(4) 0.4268(3) 0.1190(4) 0.0625(19) Uani 1 1 d D
H41F H -0.0994 0.4282 0.1707 0.075 Uiso 1 1 calc R
H41G H -0.0847 0.3810 0.1029 0.075 Uiso 1 1 calc R
C413 C -0.1418(4) 0.4669(4) 0.0726(5) 0.078(2) Uani 1 1 d D
H41H H -0.1310 0.5136 0.0799 0.094 Uiso 1 1 calc R
H41I H -0.1333 0.4569 0.0206 0.094 Uiso 1 1 calc R
C414 C -0.2263(5) 0.4538(5) 0.0910(5) 0.099(3) Uani 1 1 d D
H41A H -0.2596 0.4808 0.0602 0.149 Uiso 1 1 calc R
H41B H -0.2356 0.4642 0.1422 0.149 Uiso 1 1 calc R
H41C H -0.2381 0.4080 0.0823 0.149 Uiso 1 1 calc R
C421 C 0.0438(5) 0.3950(4) 0.2255(4) 0.071(2) Uani 1 1 d .
H42D H -0.0021 0.3665 0.2226 0.085 Uiso 1 1 calc R
H42E H 0.0869 0.3689 0.2456 0.085 Uiso 1 1 calc R
C422 C 0.0261(6) 0.4503(4) 0.2796(4) 0.090(3) Uani 1 1 d D
H42F H -0.0041 0.4845 0.2545 0.108 Uiso 1 1 calc R
H42G H 0.0753 0.4699 0.2964 0.108 Uiso 1 1 calc R
C423 C -0.0199(6) 0.4254(5) 0.3460(5) 0.109(3) Uani 1 1 d D
H42H H -0.0707 0.4092 0.3291 0.131 Uiso 1 1 calc R
H42I H 0.0083 0.3884 0.3678 0.131 Uiso 1 1 calc R
C424 C -0.0330(9) 0.4765(7) 0.4044(6) 0.165(6) Uani 1 1 d D
H42A H -0.0633 0.4577 0.4441 0.230 Uiso 1 1 calc R
H42B H -0.0610 0.5133 0.3835 0.230 Uiso 1 1 calc R
H42C H 0.0170 0.4913 0.4233 0.230 Uiso 1 1 calc R
C431 C 0.1369(4) 0.4626(4) 0.1473(4) 0.066(2) Uani 1 1 d .
H43D H 0.1450 0.4793 0.0974 0.079 Uiso 1 1 calc R
H43E H 0.1249 0.5002 0.1789 0.079 Uiso 1 1 calc R
C432 C 0.2134(5) 0.4311(4) 0.1744(5) 0.085(3) Uani 1 1 d D
H43F H 0.2052 0.4118 0.2231 0.102 Uiso 1 1 calc R
H43G H 0.2286 0.3959 0.1407 0.102 Uiso 1 1 calc R
C433 C 0.2790(5) 0.4819(5) 0.1787(6) 0.107(4) Uani 1 1 d D
H43H H 0.3293 0.4593 0.1831 0.128 Uiso 1 1 calc R
H43I H 0.2797 0.5075 0.1332 0.128 Uiso 1 1 calc R
C434 C 0.2693(7) 0.5270(5) 0.2421(6) 0.138(5) Uani 1 1 d D
H43A H 0.3116 0.5586 0.2425 0.208 Uiso 1 1 calc R
H43B H 0.2703 0.5020 0.2874 0.208 Uiso 1 1 calc R
H43C H 0.2198 0.5497 0.2378 0.208 Uiso 1 1 calc R
C441 C 0.0829(5) 0.3526(3) 0.1034(5) 0.0683(18) Uani 1 1 d U
H44D H 0.1222 0.3274 0.1305 0.082 Uiso 1 1 calc R
H44E H 0.0350 0.3263 0.1019 0.082 Uiso 1 1 calc R
C442 C 0.1113(5) 0.3615(4) 0.0258(5) 0.082(2) Uani 1 1 d DU
H44F H 0.1555 0.3921 0.0251 0.098 Uiso 1 1 calc R
H44G H 0.0694 0.3798 -0.0048 0.098 Uiso 1 1 calc R
C443 C 0.1368(7) 0.2947(5) -0.0049(6) 0.116(3) Uani 1 1 d DU
H44H H 0.1646 0.2705 0.0336 0.139 Uiso 1 1 calc R
H44I H 0.0902 0.2695 -0.0183 0.139 Uiso 1 1 calc R
C444 C 0.1885(10) 0.3007(7) -0.0706(8) 0.204(6) Uani 1 1 d DU
H44A H 0.2027 0.2574 -0.0879 0.245 Uiso 1 1 calc R
H44B H 0.2354 0.3247 -0.0574 0.245 Uiso 1 1 calc R
H44C H 0.1610 0.3240 -0.1093 0.245 Uiso 1 1 calc R

loop_
_atom_site_aniso_label
_atom_site_aniso_U_11
_atom_site_aniso_U_22
_atom_site_aniso_U_33
_atom_site_aniso_U_23
_atom_site_aniso_U_13
_atom_site_aniso_U_12
Mo1 0.0412(3) 0.0518(3) 0.0354(3) 0.0007(2) -0.0016(2) 0.0053(2)
Mo2 0.0434(3) 0.0498(3) 0.0524(3) -0.0010(3) 0.0050(3) -0.0100(3)
Mo3 0.0522(4) 0.0540(3) 0.0358(3) -0.0013(2) -0.0046(2) 0.0035(3)
Mo4 0.0404(3) 0.0480(3) 0.0464(3) -0.0017(2) 0.0028(2) 0.0119(2)
Mo5 0.0468(3) 0.0420(3) 0.0455(3) 0.0002(2) 0.0077(2) 0.0113(2)
Mo6 0.0416(3) 0.0421(3) 0.0493(3) 0.0005(2) 0.0060(2) -0.0054(2)
O1 0.036(2) 0.036(2) 0.0307(19) -0.0010(15) 0.0028(15) 0.0022(16)
O2 0.047(3) 0.051(3) 0.043(2) -0.0059(19) 0.0024(19) 0.006(2)
O3 0.034(2) 0.063(3) 0.055(3) -0.001(2) 0.0073(19) 0.001(2)
O4 0.045(2) 0.048(2) 0.053(3) 0.005(2) -0.0009(19) 0.012(2)
O5 0.044(2) 0.050(2) 0.048(2) 0.0052(19) 0.0080(19) -0.002(2)
O6 0.041(2) 0.054(3) 0.046(2) -0.004(2) -0.0057(18) -0.002(2)
O7 0.050(3) 0.041(2) 0.051(2) -0.0005(19) -0.003(2) 0.0010(19)
O8 0.047(3) 0.059(3) 0.052(3) -0.009(2) -0.006(2) -0.002(2)
O9 0.056(3) 0.049(2) 0.042(2) 0.0066(19) 0.013(2) 0.002(2)
O10 0.043(2) 0.047(2) 0.055(3) 0.002(2) 0.0090(19) 0.0049(19)
O11 0.057(3) 0.042(2) 0.056(3) -0.002(2) 0.004(2) -0.002(2)
O12 0.054(3) 0.062(3) 0.071(3) -0.002(2) 0.006(2) 0.023(2)
O13 0.061(3) 0.052(3) 0.040(2) -0.0064(19) 0.005(2) 0.003(2)
O14 0.047(3) 0.051(3) 0.055(3) 0.004(2) -0.010(2) 0.009(2)
O15 0.062(3) 0.051(3) 0.080(3) 0.006(2) 0.009(3) -0.017(2)
O16 0.063(3) 0.072(3) 0.084(4) 0.002(3) 0.007(3) -0.028(3)
O17 0.083(4) 0.074(3) 0.045(3) 0.000(2) -0.014(3) 0.003(3)
O18 0.057(3) 0.088(4) 0.059(3) 0.006(3) -0.004(2) 0.017(3)
O19 0.087(4) 0.064(3) 0.079(4) -0.003(3) -0.013(3) 0.024(3)
N1 0.045(3) 0.057(3) 0.048(3) 0.003(3) -0.001(2) 0.006(3)
N2 0.058(4) 0.051(3) 0.059(3) 0.002(3) 0.008(3) 0.011(3)
N3 0.068(4) 0.091(5) 0.064(4) 0.014(3) 0.033(3) 0.018(4)
N4 0.056(3) 0.049(3) 0.065(4) 0.010(3) -0.014(3) -0.004(3)
C1 0.056(4) 0.046(4) 0.041(3) 0.004(3) -0.006(3) 0.002(3)
C2 0.074(5) 0.074(5) 0.044(4) -0.002(3) -0.010(3) 0.006(4)
C3 0.108(8) 0.091(6) 0.040(4) -0.007(4) -0.002(4) 0.003(5)
C4 0.101(7) 0.075(6) 0.054(5) 0.001(4) -0.026(5) -0.005(5)
C5 0.063(5) 0.069(5) 0.068(5) 0.009(4) -0.026(4) -0.010(4)
C6 0.059(4) 0.055(4) 0.048(4) 0.011(3) -0.011(3) -0.005(3)
C7 0.074(6) 0.097(6) 0.081(6) 0.004(5) -0.014(5) 0.032(5)
C8 0.095(7) 0.064(5) 0.097(7) 0.012(5) -0.023(5) 0.016(5)
C9 0.056(4) 0.049(4) 0.071(5) -0.006(3) 0.009(4) 0.011(3)
C10 0.062(5) 0.051(4) 0.102(7) 0.004(4) 0.009(4) 0.008(4)
C11 0.070(6) 0.058(5) 0.110(7) -0.015(5) 0.027(5) 0.006(4)
C12 0.099(7) 0.060(5) 0.072(5) -0.019(4) 0.022(5) -0.001(5)
C13 0.070(5) 0.063(5) 0.061(5) -0.004(4) 0.015(4) 0.004(4)
C14 0.049(4) 0.042(4) 0.068(4) -0.004(3) 0.018(3) 0.007(3)
C15 0.130(9) 0.091(7) 0.084(7) 0.005(5) 0.013(6) 0.043(6)
C16 0.157(10) 0.075(6) 0.086(7) 0.021(5) -0.031(7) -0.007(6)
C311 0.081(6) 0.137(8) 0.104(7) 0.016(5) 0.038(5) 0.025(5)
C312 0.093(6) 0.160(8) 0.141(7) -0.006(6) 0.022(6) 0.013(6)
C313 0.104(6) 0.179(10) 0.182(9) -0.019(7) 0.038(7) 0.000(7)
C314 0.171(13) 0.213(15) 0.274(17) 0.032(11) 0.057(12) -0.021(10)
C321 0.078(6) 0.083(6) 0.093(6) 0.017(4) 0.026(5) 0.022(5)
C322 0.122(8) 0.125(8) 0.180(10) 0.076(7) 0.030(7) 0.037(6)
C323 0.106(8) 0.186(11) 0.187(11) 0.125(8) 0.033(8) 0.032(7)
C324 0.120(9) 0.168(12) 0.188(12) 0.116(9) 0.025(9) 0.029(8)
C331 0.076(6) 0.119(8) 0.065(5) -0.002(5) 0.020(4) 0.012(6)
C332 0.106(9) 0.109(8) 0.124(9) -0.006(7) 0.040(7) -0.012(7)
C333 0.096(8) 0.125(10) 0.135(10) -0.008(8) -0.010(7) 0.023(7)
C334 0.099(9) 0.116(9) 0.215(15) -0.044(9) 0.003(9) 0.015(8)
C341 0.101(6) 0.107(7) 0.060(5) 0.023(4) 0.036(4) 0.035(5)
C342 0.157(9) 0.172(10) 0.117(8) 0.041(6) 0.053(7) 0.099(7)
C343 0.165(10) 0.186(11) 0.146(10) 0.062(7) 0.042(8) 0.110(8)
C344 0.152(12) 0.242(16) 0.181(13) 0.070(11) 0.040(10) 0.128(11)
C411 0.070(5) 0.049(4) 0.070(5) 0.009(3) -0.010(4) 0.007(4)
C412 0.065(5) 0.058(4) 0.065(4) 0.005(4) -0.015(4) -0.006(4)
C413 0.071(6) 0.082(6) 0.081(6) 0.012(5) -0.015(4) 0.012(4)
C414 0.063(6) 0.108(7) 0.127(8) -0.036(6) -0.019(5) 0.021(5)
C421 0.077(5) 0.067(5) 0.068(5) 0.017(4) -0.019(4) -0.005(4)
C422 0.112(8) 0.092(7) 0.066(5) 0.002(5) -0.020(5) -0.007(6)
C423 0.116(9) 0.139(9) 0.073(6) -0.008(6) -0.005(6) -0.003(7)
C424 0.202(16) 0.193(14) 0.099(9) -0.026(9) 0.003(9) 0.021(12)
C431 0.066(5) 0.056(4) 0.076(5) 0.019(4) -0.012(4) -0.007(4)
C432 0.070(6) 0.080(6) 0.103(7) 0.023(5) -0.022(5) -0.010(4)
C433 0.084(7) 0.102(7) 0.135(9) 0.035(7) -0.036(6) -0.031(6)
C434 0.162(12) 0.115(9) 0.138(10) 0.016(8) -0.074(9) -0.050(8)
C441 0.066(5) 0.046(4) 0.093(5) 0.009(3) -0.002(4) -0.002(3)
C442 0.081(5) 0.065(4) 0.099(5) -0.001(4) 0.009(4) -0.004(4)
C443 0.124(7) 0.084(5) 0.141(7) -0.018(5) 0.026(6) 0.012(5)
C444 0.226(15) 0.183(12) 0.203(13) -0.069(10) 0.102(10) 0.000(11)

loop_
_atom_type_symbol
_atom_type_description
_atom_type_scat_dispersion_real
_atom_type_scat_dispersion_imag
_atom_type_scat_source
C C 0.0033 0.0016 'International Tables Vol C Tables 4.2.6.8 and 6.1.1.4'
H H 0.0000 0.0000 'International Tables Vol C Tables 4.2.6.8 and 6.1.1.4'
N N 0.0061 0.0033 'International Tables Vol C Tables 4.2.6.8 and 6.1.1.4'
O O 0.0106 0.0060 'International Tables Vol C Tables 4.2.6.8 and 6.1.1.4'
Mo Mo -1.6832 0.6857 'International Tables Vol C Tables 4.2.6.8 and 6.1.1.4'

loop_
_geom_angle_atom_site_label_1
_geom_angle_atom_site_label_2
_geom_angle_atom_site_label_3
_geom_angle
N1 Mo1 O2 102.3(2)
N1 Mo1 O4 102.0(2)
O2 Mo1 O4 155.59(17)
N1 Mo1 O6 101.0(2)
O2 Mo1 O6 88.01(18)
O4 Mo1 O6 88.33(18)
N1 Mo1 O5 102.7(2)
O2 Mo1 O5 86.77(18)
O4 Mo1 O5 86.95(18)
O6 Mo1 O5 156.28(16)
N1 Mo1 O1 178.6(2)
O2 Mo1 O1 78.60(15)
O4 Mo1 O1 77.03(15)
O6 Mo1 O1 78.01(15)
O5 Mo1 O1 78.27(15)
N1 Mo1 Mo5 135.00(17)
O2 Mo1 Mo5 122.65(12)
O4 Mo1 Mo5 32.97(12)
O6 Mo1 Mo5 81.93(12)
O5 Mo1 Mo5 81.50(12)
O1 Mo1 Mo5 44.06(9)
O16 Mo2 O5 103.9(2)
O16 Mo2 O11 104.7(2)
O5 Mo2 O11 88.93(18)
O16 Mo2 O3 102.9(2)
O5 Mo2 O3 87.57(18)
O11 Mo2 O3 152.18(18)
O16 Mo2 O8 103.3(2)
O5 Mo2 O8 152.76(18)
O11 Mo2 O8 85.97(18)
O3 Mo2 O8 84.64(18)
O16 Mo2 O1 179.2(2)
O5 Mo2 O1 76.57(15)
O11 Mo2 O1 75.86(16)
O3 Mo2 O1 76.48(15)
O8 Mo2 O1 76.23(15)
O17 Mo3 O13 103.3(2)
O17 Mo3 O8 103.5(2)
O13 Mo3 O8 89.45(19)
O17 Mo3 O9 104.1(2)
O13 Mo3 O9 87.51(19)
O8 Mo3 O9 152.27(17)
O17 Mo3 O14 103.6(2)
O13 Mo3 O14 153.10(17)
O8 Mo3 O14 85.91(19)
O9 Mo3 O14 84.48(18)
O17 Mo3 O1 179.8(2)
O13 Mo3 O1 76.72(15)
O8 Mo3 O1 76.77(15)
O9 Mo3 O1 75.70(15)
O14 Mo3 O1 76.43(15)
O12 Mo4 O14 103.9(2)
O12 Mo4 O7 104.2(2)
O14 Mo4 O7 87.31(18)
O12 Mo4 O2 103.8(2)
O14 Mo4 O2 152.26(17)
O7 Mo4 O2 87.28(17)
O12 Mo4 O3 103.4(2)
O14 Mo4 O3 86.78(19)
O7 Mo4 O3 152.39(18)
O2 Mo4 O3 85.52(18)
O12 Mo4 O1 178.9(2)
O14 Mo4 O1 76.89(15)
O7 Mo4 O1 76.49(15)
O2 Mo4 O1 75.38(15)
O3 Mo4 O1 75.89(15)
N2 Mo5 O4 104.3(2)
N2 Mo5 O11 100.3(2)
O4 Mo5 O11 89.12(18)
N2 Mo5 O10 103.4(2)
O4 Mo5 O10 88.87(18)
O11 Mo5 O10 155.94(17)
N2 Mo5 O13 99.3(2)
O4 Mo5 O13 156.40(17)
O11 Mo5 O13 86.30(18)
O10 Mo5 O13 86.01(18)
N2 Mo5 O1 177.1(2)
O4 Mo5 O1 78.20(15)
O11 Mo5 O1 78.13(16)
O10 Mo5 O1 77.99(15)
O13 Mo5 O1 78.20(15)
N2 Mo5 Mo1 138.17(18)
O4 Mo5 Mo1 33.89(12)
O11 Mo5 Mo1 82.85(12)
O10 Mo5 Mo1 82.17(12)
O13 Mo5 Mo1 122.50(12)
O1 Mo5 Mo1 44.31(9)
O15 Mo6 O10 104.1(2)
O15 Mo6 O6 104.4(2)
O10 Mo6 O6 87.99(18)
O15 Mo6 O9 103.3(2)
O10 Mo6 O9 87.51(18)
O6 Mo6 O9 152.22(17)
O15 Mo6 O7 103.2(2)
O10 Mo6 O7 152.71(18)
O6 Mo6 O7 85.99(17)
O9 Mo6 O7 85.55(17)
O15 Mo6 O1 179.5(2)
O10 Mo6 O1 76.15(15)
O6 Mo6 O1 76.01(15)
O9 Mo6 O1 76.29(15)
O7 Mo6 O1 76.56(15)
Mo5 O1 Mo1 91.63(13)
Mo5 O1 Mo6 91.07(13)
Mo1 O1 Mo6 90.93(13)
Mo5 O1 Mo2 90.71(13)
Mo1 O1 Mo2 90.36(13)
Mo6 O1 Mo2 177.77(17)
Mo5 O1 Mo3 90.09(12)
Mo1 O1 Mo3 178.22(18)
Mo6 O1 Mo3 89.51(12)
Mo2 O1 Mo3 89.16(12)
Mo5 O1 Mo4 178.26(17)
Mo1 O1 Mo4 90.11(12)
Mo6 O1 Mo4 88.96(12)
Mo2 O1 Mo4 89.22(13)
Mo3 O1 Mo4 88.18(12)
Mo4 O2 Mo1 115.9(2)
Mo2 O3 Mo4 118.4(2)
Mo5 O4 Mo1 113.13(19)
Mo2 O5 Mo1 114.8(2)
Mo6 O6 Mo1 115.05(19)
Mo4 O7 Mo6 117.9(2)
Mo3 O8 Mo2 117.8(2)
Mo6 O9 Mo3 118.5(2)
Mo6 O10 Mo5 114.8(2)
Mo2 O11 Mo5 115.2(2)
Mo3 O13 Mo5 115.0(2)
Mo4 O14 Mo3 118.50(19)
C6 O18 C7 120.0(6)
C9 O19 C8 120.3(6)
C1 N1 Mo1 172.7(5)
C14 N2 Mo5 172.1(5)
C311 N3 C321 114.5(7)
C311 N3 C331 103.4(6)
C321 N3 C331 109.6(7)
C311 N3 C341 110.1(7)
C321 N3 C341 108.7(6)
C331 N3 C341 110.5(7)
C411 N4 C441 110.6(5)
C411 N4 C421 110.5(6)
C441 N4 C421 106.9(5)
C411 N4 C431 106.2(5)
C441 N4 C431 111.8(6)
C421 N4 C431 111.0(5)
N1 C1 C2 120.9(6)
N1 C1 C6 119.2(6)
C2 C1 C6 119.8(6)
C1 C2 C3 119.5(7)
C4 C3 C2 119.7(8)
C3 C4 C5 121.5(7)
C4 C5 C6 120.1(7)
O18 C6 C5 125.5(7)
O18 C6 C1 115.2(5)
C5 C6 C1 119.3(7)
O18 C7 C15 107.2(7)
O19 C8 C16 108.0(7)
O19 C9 C10 125.8(7)
O19 C9 C14 114.9(6)
C10 C9 C14 119.2(7)
C11 C10 C9 119.4(8)
C12 C11 C10 121.7(8)
C11 C12 C13 119.8(8)
C14 C13 C12 119.6(7)
C13 C14 N2 120.7(6)
C13 C14 C9 120.2(6)
N2 C14 C9 119.1(6)
C16 C15 C7 115.4(8)
C15 C16 C8 119.0(8)
N3 C311 C312 113.7(7)
C313 C312 C311 121.7(10)
C314 C313 C312 107.3(11)
C322 C321 N3 117.4(7)
C321 C322 C323 120.3(9)
C322 C323 C324 115.9(9)
N3 C331 C332 116.7(7)
C333 C332 C331 111.4(9)
C334 C333 C332 113.7(10)
C342 C341 N3 110.7(6)
C343 C342 C341 111.4(8)
C344 C343 C342 114.7(10)
C412 C411 N4 117.6(5)
C411 C412 C413 110.2(6)
C414 C413 C412 113.7(7)
C422 C421 N4 116.3(6)
C421 C422 C423 111.5(8)
C424 C423 C422 113.9(9)
C432 C431 N4 114.4(6)
C433 C432 C431 110.9(7)
C434 C433 C432 112.1(9)
C442 C441 N4 116.1(6)
C441 C442 C443 109.0(7)
C444 C443 C442 112.7(9)

loop_
_geom_bond_atom_site_label_1
_geom_bond_atom_site_label_2
_geom_bond_distance
Mo1 N1 1.730(5)
Mo1 O2 1.933(4)
Mo1 O4 1.943(4)
Mo1 O6 1.959(4)
Mo1 O5 1.970(4)
Mo1 O1 2.239(3)
Mo1 Mo5 3.2040(9)
Mo2 O16 1.688(5)
Mo2 O5 1.903(4)
Mo2 O11 1.908(4)
Mo2 O3 1.931(4)
Mo2 O8 1.964(4)
Mo2 O1 2.359(4)
Mo3 O17 1.680(4)
Mo3 O13 1.876(4)
Mo3 O8 1.914(5)
Mo3 O9 1.936(4)
Mo3 O14 1.938(4)
Mo3 O1 2.373(3)
Mo4 O12 1.684(4)
Mo4 O14 1.907(4)
Mo4 O7 1.917(4)
Mo4 O2 1.923(4)
Mo4 O3 1.940(4)
Mo4 O1 2.376(4)
Mo5 N2 1.735(5)
Mo5 O4 1.896(4)
Mo5 O11 1.958(4)
Mo5 O10 1.971(4)
Mo5 O13 1.987(4)
Mo5 O1 2.229(4)
Mo6 O15 1.692(4)
Mo6 O10 1.910(4)
Mo6 O6 1.920(4)
Mo6 O9 1.934(4)
Mo6 O7 1.948(4)
Mo6 O1 2.351(4)
O18 C6 1.350(8)
O18 C7 1.401(9)
O19 C9 1.351(8)
O19 C8 1.421(8)
N1 C1 1.389(7)
N2 C14 1.393(8)
N3 C311 1.431(11)
N3 C321 1.475(10)
N3 C331 1.488(10)
N3 C341 1.545(9)
N4 C411 1.523(8)
N4 C441 1.527(9)
N4 C421 1.528(9)
N4 C431 1.530(8)
C1 C2 1.395(10)
C1 C6 1.405(9)
C2 C3 1.401(10)
C3 C4 1.368(12)
C4 C5 1.372(11)
C5 C6 1.390(9)
C7 C15 1.495(11)
C8 C16 1.479(12)
C9 C10 1.397(10)
C9 C14 1.400(9)
C10 C11 1.369(11)
C11 C12 1.368(11)
C12 C13 1.391(10)
C13 C14 1.384(9)
C15 C16 1.475(8)
C311 C312 1.593(9)
C312 C313 1.507(12)
C313 C314 1.490(8)
C321 C322 1.451(7)
C322 C323 1.462(8)
C323 C324 1.491(10)
C331 C332 1.538(12)
C332 C333 1.495(11)
C333 C334 1.475(11)
C341 C342 1.535(12)
C342 C343 1.491(8)
C343 C344 1.477(11)
C411 C412 1.509(9)
C412 C413 1.520(8)
C413 C414 1.494(9)
C421 C422 1.513(11)
C422 C423 1.517(10)
C423 C424 1.491(11)
C431 C432 1.524(10)
C432 C433 1.514(9)
C433 C434 1.470(11)
C441 C442 1.491(11)
C442 C443 1.521(10)
C443 C444 1.481(8)

loop_
_geom_torsion_atom_site_label_1
_geom_torsion_atom_site_label_2
_geom_torsion_atom_site_label_3
_geom_torsion_atom_site_label_4
_geom_torsion
N1 Mo1 Mo5 N2 3.6(4)
O2 Mo1 Mo5 N2 -176.5(3)
O4 Mo1 Mo5 N2 1.6(4)
O6 Mo1 Mo5 N2 101.1(3)
O5 Mo1 Mo5 N2 -95.9(3)
O1 Mo1 Mo5 N2 -177.8(3)
N1 Mo1 Mo5 O4 2.0(3)
O2 Mo1 Mo5 O4 -178.1(3)
O6 Mo1 Mo5 O4 99.5(3)
O5 Mo1 Mo5 O4 -97.6(3)
O1 Mo1 Mo5 O4 -179.5(3)
N1 Mo1 Mo5 O11 101.1(3)
O2 Mo1 Mo5 O11 -79.0(2)
O4 Mo1 Mo5 O11 99.1(3)
O6 Mo1 Mo5 O11 -161.39(17)
O5 Mo1 Mo5 O11 1.58(17)
O1 Mo1 Mo5 O11 -80.31(18)
N1 Mo1 Mo5 O10 -97.8(3)
O2 Mo1 Mo5 O10 82.12(19)
O4 Mo1 Mo5 O10 -99.7(3)
O6 Mo1 Mo5 O10 -0.26(17)
O5 Mo1 Mo5 O10 162.70(17)
O1 Mo1 Mo5 O10 80.81(18)
N1 Mo1 Mo5 O13 -177.9(3)
O2 Mo1 Mo5 O13 2.0(2)
O4 Mo1 Mo5 O13 -179.9(3)
O6 Mo1 Mo5 O13 -80.42(19)
O5 Mo1 Mo5 O13 82.55(19)
O1 Mo1 Mo5 O13 0.7(2)
N1 Mo1 Mo5 O1 -178.6(3)
O2 Mo1 Mo5 O1 1.3(2)
O4 Mo1 Mo5 O1 179.5(3)
O6 Mo1 Mo5 O1 -81.08(18)
O5 Mo1 Mo5 O1 81.89(18)
N2 Mo5 O1 Mo1 150(4)
O4 Mo5 O1 Mo1 0.31(16)
O11 Mo5 O1 Mo1 91.91(16)
O10 Mo5 O1 Mo1 -91.05(16)
O13 Mo5 O1 Mo1 -179.43(17)
N2 Mo5 O1 Mo6 -119(4)
O4 Mo5 O1 Mo6 91.27(16)
O11 Mo5 O1 Mo6 -177.13(16)
O10 Mo5 O1 Mo6 -0.10(14)
O13 Mo5 O1 Mo6 -88.48(16)
Mo1 Mo5 O1 Mo6 90.96(13)
N2 Mo5 O1 Mo2 60(4)
O4 Mo5 O1 Mo2 -90.06(16)
O11 Mo5 O1 Mo2 1.53(14)
O10 Mo5 O1 Mo2 178.57(16)
O13 Mo5 O1 Mo2 90.19(16)
Mo1 Mo5 O1 Mo2 -90.38(13)
N2 Mo5 O1 Mo3 -30(4)
O4 Mo5 O1 Mo3 -179.22(17)
O11 Mo5 O1 Mo3 -87.63(15)
O10 Mo5 O1 Mo3 89.41(16)
O13 Mo5 O1 Mo3 1.03(15)
Mo1 Mo5 O1 Mo3 -179.54(18)
N2 Mo5 O1 Mo4 -28(9)
O4 Mo5 O1 Mo4 -178(100)
O11 Mo5 O1 Mo4 -86(6)
O10 Mo5 O1 Mo4 91(6)
O13 Mo5 O1 Mo4 2(6)
Mo1 Mo5 O1 Mo4 -178(100)
N1 Mo1 O1 Mo5 47(8)
O2 Mo1 O1 Mo5 -178.88(17)
O4 Mo1 O1 Mo5 -0.31(15)
O6 Mo1 O1 Mo5 90.74(16)
O5 Mo1 O1 Mo5 -89.85(16)
N1 Mo1 O1 Mo6 -44(8)
O2 Mo1 O1 Mo6 90.02(16)
O4 Mo1 O1 Mo6 -91.40(16)
O6 Mo1 O1 Mo6 -0.35(14)
O5 Mo1 O1 Mo6 179.06(16)
Mo5 Mo1 O1 Mo6 -91.10(14)
N1 Mo1 O1 Mo2 138(8)
O2 Mo1 O1 Mo2 -88.16(16)
O4 Mo1 O1 Mo2 90.42(16)
O6 Mo1 O1 Mo2 -178.53(16)
O5 Mo1 O1 Mo2 0.87(14)
Mo5 Mo1 O1 Mo2 90.72(13)
N1 Mo1 O1 Mo3 -148(8)
O2 Mo1 O1 Mo3 -14(6)
O4 Mo1 O1 Mo3 165(6)
O6 Mo1 O1 Mo3 -104(6)
O5 Mo1 O1 Mo3 75(6)
Mo5 Mo1 O1 Mo3 165(6)
N1 Mo1 O1 Mo4 -133(8)
O2 Mo1 O1 Mo4 1.06(15)
O4 Mo1 O1 Mo4 179.64(17)
O6 Mo1 O1 Mo4 -89.31(15)
O5 Mo1 O1 Mo4 90.09(16)
Mo5 Mo1 O1 Mo4 179.94(18)
O15 Mo6 O1 Mo5 124(26)
O10 Mo6 O1 Mo5 0.10(15)
O6 Mo6 O1 Mo5 -91.29(16)
O9 Mo6 O1 Mo5 90.91(16)
O7 Mo6 O1 Mo5 179.55(16)
O15 Mo6 O1 Mo1 -144(26)
O10 Mo6 O1 Mo1 91.75(16)
O6 Mo6 O1 Mo1 0.36(15)
O9 Mo6 O1 Mo1 -177.44(17)
O7 Mo6 O1 Mo1 -88.80(15)
O15 Mo6 O1 Mo2 -19(28)
O10 Mo6 O1 Mo2 -143(4)
O6 Mo6 O1 Mo2 126(4)
O9 Mo6 O1 Mo2 -52(4)
O7 Mo6 O1 Mo2 36(4)
O15 Mo6 O1 Mo3 34(26)
O10 Mo6 O1 Mo3 -89.98(16)
O6 Mo6 O1 Mo3 178.64(17)
O9 Mo6 O1 Mo3 0.83(14)
O7 Mo6 O1 Mo3 89.47(15)
O15 Mo6 O1 Mo4 -54(26)
O10 Mo6 O1 Mo4 -178.16(16)
O6 Mo6 O1 Mo4 90.45(15)
O9 Mo6 O1 Mo4 -87.35(15)
O7 Mo6 O1 Mo4 1.29(13)
O16 Mo2 O1 Mo5 -140(17)
O5 Mo2 O1 Mo5 90.72(16)
O11 Mo2 O1 Mo5 -1.59(15)
O3 Mo2 O1 Mo5 -178.55(17)
O8 Mo2 O1 Mo5 -90.85(16)
O16 Mo2 O1 Mo1 129(17)
O5 Mo2 O1 Mo1 -0.91(15)
O11 Mo2 O1 Mo1 -93.22(16)
O3 Mo2 O1 Mo1 89.81(16)
O8 Mo2 O1 Mo1 177.52(17)
O16 Mo2 O1 Mo6 3(19)
O5 Mo2 O1 Mo6 -126(4)
O11 Mo2 O1 Mo6 142(4)
O3 Mo2 O1 Mo6 -35(4)
O8 Mo2 O1 Mo6 52(4)
O16 Mo2 O1 Mo3 -50(17)
O5 Mo2 O1 Mo3 -179.20(17)
O11 Mo2 O1 Mo3 88.49(15)
O3 Mo2 O1 Mo3 -88.48(16)
O8 Mo2 O1 Mo3 -0.77(15)
O16 Mo2 O1 Mo4 38(17)
O5 Mo2 O1 Mo4 -91.01(15)
O11 Mo2 O1 Mo4 176.68(16)
O3 Mo2 O1 Mo4 -0.29(15)
O8 Mo2 O1 Mo4 87.42(16)
O17 Mo3 O1 Mo5 -95(72)
O13 Mo3 O1 Mo5 -1.10(16)
O8 Mo3 O1 Mo5 91.50(17)
O9 Mo3 O1 Mo5 -91.90(16)
O14 Mo3 O1 Mo5 -179.57(18)
O17 Mo3 O1 Mo1 101(79)
O13 Mo3 O1 Mo1 -166(6)
O8 Mo3 O1 Mo1 -73(6)
O9 Mo3 O1 Mo1 103(6)
O14 Mo3 O1 Mo1 16(6)
O17 Mo3 O1 Mo6 -3(72)
O13 Mo3 O1 Mo6 89.97(17)
O8 Mo3 O1 Mo6 -177.43(17)
O9 Mo3 O1 Mo6 -0.83(14)
O14 Mo3 O1 Mo6 -88.50(16)
O17 Mo3 O1 Mo2 175(100)
O13 Mo3 O1 Mo2 -91.81(17)
O8 Mo3 O1 Mo2 0.79(15)
O9 Mo3 O1 Mo2 177.39(16)
O14 Mo3 O1 Mo2 89.72(16)
O17 Mo3 O1 Mo4 85(72)
O13 Mo3 O1 Mo4 178.94(17)
O8 Mo3 O1 Mo4 -88.46(16)
O9 Mo3 O1 Mo4 88.14(15)
O14 Mo3 O1 Mo4 0.47(15)
O12 Mo4 O1 Mo5 137(10)
O14 Mo4 O1 Mo5 -2(6)
O7 Mo4 O1 Mo5 -92(6)
O2 Mo4 O1 Mo5 177(100)
O3 Mo4 O1 Mo5 88(6)
O12 Mo4 O1 Mo1 -41(10)
O14 Mo4 O1 Mo1 179.98(18)
O7 Mo4 O1 Mo1 89.62(15)
O2 Mo4 O1 Mo1 -1.08(15)
O3 Mo4 O1 Mo1 -90.06(16)
O12 Mo4 O1 Mo6 -132(10)
O14 Mo4 O1 Mo6 89.06(16)
O7 Mo4 O1 Mo6 -1.31(13)
O2 Mo4 O1 Mo6 -92.01(16)
O3 Mo4 O1 Mo6 179.01(16)
O12 Mo4 O1 Mo2 49(10)
O14 Mo4 O1 Mo2 -89.66(16)
O7 Mo4 O1 Mo2 179.97(15)
O2 Mo4 O1 Mo2 89.27(16)
O3 Mo4 O1 Mo2 0.29(15)
O12 Mo4 O1 Mo3 138(10)
O14 Mo4 O1 Mo3 -0.48(15)
O7 Mo4 O1 Mo3 -90.85(15)
O2 Mo4 O1 Mo3 178.46(17)
O3 Mo4 O1 Mo3 89.47(16)
O12 Mo4 O2 Mo1 -179.3(2)
O14 Mo4 O2 Mo1 3.6(5)
O7 Mo4 O2 Mo1 -75.4(2)
O3 Mo4 O2 Mo1 78.0(2)
O1 Mo4 O2 Mo1 1.39(19)
N1 Mo1 O2 Mo4 177.5(3)
O4 Mo1 O2 Mo4 -4.8(6)
O6 Mo1 O2 Mo4 76.7(2)
O5 Mo1 O2 Mo4 -80.1(2)
O1 Mo1 O2 Mo4 -1.5(2)
Mo5 Mo1 O2 Mo4 -2.4(3)
O16 Mo2 O3 Mo4 -179.1(3)
O5 Mo2 O3 Mo4 77.2(2)
O11 Mo2 O3 Mo4 -5.9(5)
O8 Mo2 O3 Mo4 -76.7(3)
O1 Mo2 O3 Mo4 0.4(2)
O12 Mo4 O3 Mo2 -179.6(2)
O14 Mo4 O3 Mo2 76.9(2)
O7 Mo4 O3 Mo2 -1.1(5)
O2 Mo4 O3 Mo2 -76.4(2)
O1 Mo4 O3 Mo2 -0.4(2)
N2 Mo5 O4 Mo1 -178.9(3)
O11 Mo5 O4 Mo1 -78.4(2)
O10 Mo5 O4 Mo1 77.6(2)
O13 Mo5 O4 Mo1 0.2(6)
O1 Mo5 O4 Mo1 -0.39(19)
N1 Mo1 O4 Mo5 -178.6(2)
O2 Mo1 O4 Mo5 3.8(6)
O6 Mo1 O4 Mo5 -77.7(2)
O5 Mo1 O4 Mo5 79.1(2)
O1 Mo1 O4 Mo5 0.39(19)
O16 Mo2 O5 Mo1 -178.2(3)
O11 Mo2 O5 Mo1 76.9(2)
O3 Mo2 O5 Mo1 -75.5(2)
O8 Mo2 O5 Mo1 -2.2(5)
O1 Mo2 O5 Mo1 1.14(19)
N1 Mo1 O5 Mo2 179.8(2)
O2 Mo1 O5 Mo2 77.8(2)
O4 Mo1 O5 Mo2 -78.6(2)
O6 Mo1 O5 Mo2 0.2(6)
O1 Mo1 O5 Mo2 -1.2(2)
Mo5 Mo1 O5 Mo2 -45.87(18)
O15 Mo6 O6 Mo1 179.2(2)
O10 Mo6 O6 Mo1 -76.7(2)
O9 Mo6 O6 Mo1 4.1(5)
O7 Mo6 O6 Mo1 76.7(2)
O1 Mo6 O6 Mo1 -0.46(19)
N1 Mo1 O6 Mo6 179.5(2)
O2 Mo1 O6 Mo6 -78.3(2)
O4 Mo1 O6 Mo6 77.6(2)
O5 Mo1 O6 Mo6 -1.0(6)
O1 Mo1 O6 Mo6 0.48(19)
Mo5 Mo1 O6 Mo6 45.09(18)
O12 Mo4 O7 Mo6 -179.1(2)
O14 Mo4 O7 Mo6 -75.4(2)
O2 Mo4 O7 Mo6 77.4(2)
O3 Mo4 O7 Mo6 2.5(5)
O1 Mo4 O7 Mo6 1.78(18)
O15 Mo6 O7 Mo4 177.8(2)
O10 Mo6 O7 Mo4 -0.6(5)
O6 Mo6 O7 Mo4 -78.4(2)
O9 Mo6 O7 Mo4 75.1(2)
O1 Mo6 O7 Mo4 -1.80(19)
O17 Mo3 O8 Mo2 179.0(3)
O13 Mo3 O8 Mo2 75.4(2)
O9 Mo3 O8 Mo2 -8.2(5)
O14 Mo3 O8 Mo2 -78.1(2)
O1 Mo3 O8 Mo2 -1.1(2)
O16 Mo2 O8 Mo3 -179.5(3)
O5 Mo2 O8 Mo3 4.4(5)
O11 Mo2 O8 Mo3 -75.3(3)
O3 Mo2 O8 Mo3 78.4(2)
O1 Mo2 O8 Mo3 1.1(2)
O15 Mo6 O9 Mo3 179.1(2)
O10 Mo6 O9 Mo3 75.2(2)
O6 Mo6 O9 Mo3 -5.7(5)
O7 Mo6 O9 Mo3 -78.4(2)
O1 Mo6 O9 Mo3 -1.2(2)
O17 Mo3 O9 Mo6 -178.9(3)
O13 Mo3 O9 Mo6 -75.8(2)
O8 Mo3 O9 Mo6 8.3(5)
O14 Mo3 O9 Mo6 78.5(2)
O1 Mo3 O9 Mo6 1.2(2)
O15 Mo6 O10 Mo5 -179.7(2)
O6 Mo6 O10 Mo5 76.0(2)
O9 Mo6 O10 Mo5 -76.6(2)
O7 Mo6 O10 Mo5 -1.3(5)
O1 Mo6 O10 Mo5 -0.13(19)
N2 Mo5 O10 Mo6 177.5(2)
O4 Mo5 O10 Mo6 -78.0(2)
O11 Mo5 O10 Mo6 7.3(6)
O13 Mo5 O10 Mo6 78.9(2)
O1 Mo5 O10 Mo6 0.1(2)
Mo1 Mo5 O10 Mo6 -44.70(19)
O16 Mo2 O11 Mo5 -178.5(2)
O5 Mo2 O11 Mo5 -74.4(2)
O3 Mo2 O11 Mo5 8.3(5)
O8 Mo2 O11 Mo5 78.8(2)
O1 Mo2 O11 Mo5 2.00(18)
N2 Mo5 O11 Mo2 -179.6(2)
O4 Mo5 O11 Mo2 76.0(2)
O10 Mo5 O11 Mo2 -9.2(6)
O13 Mo5 O11 Mo2 -80.8(2)
O1 Mo5 O11 Mo2 -2.10(19)
Mo1 Mo5 O11 Mo2 42.62(18)
O17 Mo3 O13 Mo5 -178.9(2)
O8 Mo3 O13 Mo5 -75.2(2)
O9 Mo3 O13 Mo5 77.3(2)
O14 Mo3 O13 Mo5 4.6(6)
O1 Mo3 O13 Mo5 1.4(2)
N2 Mo5 O13 Mo3 177.1(3)
O4 Mo5 O13 Mo3 -2.1(6)
O11 Mo5 O13 Mo3 77.2(2)
O10 Mo5 O13 Mo3 -80.0(2)
O1 Mo5 O13 Mo3 -1.4(2)
Mo1 Mo5 O13 Mo3 -1.9(3)
O12 Mo4 O14 Mo3 -178.6(3)
O7 Mo4 O14 Mo3 77.4(3)
O2 Mo4 O14 Mo3 -1.5(5)
O3 Mo4 O14 Mo3 -75.6(3)
O1 Mo4 O14 Mo3 0.7(2)
O17 Mo3 O14 Mo4 179.6(3)
O13 Mo3 O14 Mo4 -4.0(6)
O8 Mo3 O14 Mo4 76.7(3)
O9 Mo3 O14 Mo4 -77.3(2)
O1 Mo3 O14 Mo4 -0.7(2)
O2 Mo1 N1 C1 -130(4)
O4 Mo1 N1 C1 51(4)
O6 Mo1 N1 C1 -39(4)
O5 Mo1 N1 C1 141(4)
O1 Mo1 N1 C1 4(11)
Mo5 Mo1 N1 C1 50(4)
O4 Mo5 N2 C14 146(4)
O11 Mo5 N2 C14 55(4)
O10 Mo5 N2 C14 -121(4)
O13 Mo5 N2 C14 -33(4)
O1 Mo5 N2 C14 -3(7)
Mo1 Mo5 N2 C14 146(4)
Mo1 N1 C1 C2 152(3)
Mo1 N1 C1 C6 -29(4)
N1 C1 C2 C3 -178.8(6)
C6 C1 C2 C3 1.7(11)
C1 C2 C3 C4 0.2(12)
C2 C3 C4 C5 -1.6(13)
C3 C4 C5 C6 0.9(13)
C7 O18 C6 C5 13.1(11)
C7 O18 C6 C1 -166.8(7)
C4 C5 C6 O18 -178.8(7)
C4 C5 C6 C1 1.1(11)
N1 C1 C6 O18 -2.0(9)
C2 C1 C6 O18 177.5(6)
N1 C1 C6 C5 178.1(6)
C2 C1 C6 C5 -2.4(10)
C6 O18 C7 C15 168.2(7)
C9 O19 C8 C16 -172.2(7)
C8 O19 C9 C10 -1.6(12)
C8 O19 C9 C14 176.9(7)
O19 C9 C10 C11 -179.6(7)
C14 C9 C10 C11 1.9(11)
C9 C10 C11 C12 -2.0(13)
C10 C11 C12 C13 0.9(13)
C11 C12 C13 C14 0.1(12)
C12 C13 C14 N2 -178.9(7)
C12 C13 C14 C9 -0.1(11)
Mo5 N2 C14 C13 23(4)
Mo5 N2 C14 C9 -156(3)
O19 C9 C14 C13 -179.5(6)
C10 C9 C14 C13 -0.9(11)
O19 C9 C14 N2 -0.7(10)
C10 C9 C14 N2 177.9(6)
O18 C7 C15 C16 -122.8(10)
C7 C15 C16 C8 179.4(9)
O19 C8 C16 C15 -46.2(13)
C321 N3 C311 C312 -60.0(10)
C331 N3 C311 C312 -179.2(8)
C341 N3 C311 C312 62.7(10)
N3 C311 C312 C313 -172.8(10)
C311 C312 C313 C314 -73.7(16)
C311 N3 C321 C322 -48.2(12)
C331 N3 C321 C322 67.4(12)
C341 N3 C321 C322 -171.8(9)
N3 C321 C322 C323 -156.4(12)
C321 C322 C323 C324 170.8(12)
C311 N3 C331 C332 -177.1(8)
C321 N3 C331 C332 60.5(10)
C341 N3 C331 C332 -59.3(10)
N3 C331 C332 C333 -149.6(9)
C331 C332 C333 C334 -172.3(9)
C311 N3 C341 C342 38.6(10)
C321 N3 C341 C342 164.7(9)
C331 N3 C341 C342 -75.0(10)
N3 C341 C342 C343 -176.3(10)
C341 C342 C343 C344 -170.0(13)
C441 N4 C411 C412 72.7(8)
C421 N4 C411 C412 -45.5(8)
C431 N4 C411 C412 -165.9(6)
N4 C411 C412 C413 -173.5(6)
C411 C412 C413 C414 -166.2(7)
C411 N4 C421 C422 -60.9(8)
C441 N4 C421 C422 178.6(7)
C431 N4 C421 C422 56.5(8)
N4 C421 C422 C423 161.3(7)
C421 C422 C423 C424 174.9(9)
C411 N4 C431 C432 -174.3(7)
C441 N4 C431 C432 -53.6(8)
C421 N4 C431 C432 65.6(9)
N4 C431 C432 C433 -175.7(7)
C431 C432 C433 C434 73.8(10)
C411 N4 C441 C442 63.8(8)
C421 N4 C441 C442 -175.8(7)
C431 N4 C441 C442 -54.2(8)
N4 C441 C442 C443 171.7(7)
C441 C442 C443 C444 -161.7(11)
